data_7201616
loop_
_publ_author_name
'Che, Guang-Bo'
'Liu, Chun-Bo'
'Liu, Bo'
'Wang, Qing-Wei'
'Xu, Zhan-Lin'

_publ_section_title
;
 Syntheses, structures and photoluminescence of a series of
 metal-organic complexes with 1,3,5-benzenetricarboxylate and
 pyrazino[2,3-f][1,10]-phenanthroline ligands
;
_journal_issue 2
_journal_name_full CrystEngComm
_journal_page_first 184
_journal_paper_doi 10.1039/b712015j
_journal_volume 10
_journal_year 2008
_chemical_formula_moiety 'C23 H12 N4 O7 Zn2'
_chemical_formula_sum 'C23 H12 N4 O7 Zn2'
_chemical_formula_weight 587.11
_chemical_name_systematic
;
?
;
_space_group_IT_number 14
_symmetry_cell_setting monoclinic
_symmetry_space_group_name_Hall '-P 2yn'
_symmetry_space_group_name_H-M 'P 1 21/n 1'
_atom_sites_solution_hydrogens geom
_atom_sites_solution_primary direct
_atom_sites_solution_secondary difmap
_audit_creation_method SHELXL-97
_cell_angle_alpha 90.00
_cell_angle_beta 101.15(3)
_cell_angle_gamma 90.00
_cell_formula_units_Z 4
_cell_length_a 9.4496(19)
_cell_length_b 14.686(3)
_cell_length_c 15.217(3)
_cell_measurement_reflns_used 16466
_cell_measurement_temperature 293(2)
_cell_measurement_theta_max 27.48
_cell_measurement_theta_min 3.02
_cell_volume 2071.9(8)
_computing_cell_refinement 'PROCESS-AUTO '
_computing_data_collection 'PROCESS-AUTO (Rigaku, 1998)'
_computing_data_reduction 'PROCESS-AUTO '
_computing_molecular_graphics 'SHELXTL-PLUS (Sheldrick, 1990)'
_computing_publication_material SHELXL-97
_computing_structure_refinement 'SHELXL-97 (Sheldrick, 1997)'
_computing_structure_solution 'SHELXS-97 (Sheldrick, 1997)'
_diffrn_ambient_temperature 293(2)
_diffrn_detector_area_resol_mean 10.0
_diffrn_measured_fraction_theta_full 0.998
_diffrn_measured_fraction_theta_max 0.993
_diffrn_measurement_device_type 'Rigaku RAXIS-RAPID'
_diffrn_measurement_method '\w scan'
_diffrn_radiation_monochromator graphite
_diffrn_radiation_source 'rotating anode'
_diffrn_radiation_type MoK\a
_diffrn_radiation_wavelength 0.71073
_diffrn_reflns_av_R_equivalents 0.0348
_diffrn_reflns_av_sigmaI/netI 0.0280
_diffrn_reflns_limit_h_max 12
_diffrn_reflns_limit_h_min -12
_diffrn_reflns_limit_k_max 19
_diffrn_reflns_limit_k_min -18
_diffrn_reflns_limit_l_max 18
_diffrn_reflns_limit_l_min -19
_diffrn_reflns_number 20035
_diffrn_reflns_theta_full 25.00
_diffrn_reflns_theta_max 27.48
_diffrn_reflns_theta_min 3.06
_diffrn_standards_decay_% 0
_diffrn_standards_interval_count 0
_diffrn_standards_number 0
_exptl_absorpt_coefficient_mu 2.374
_exptl_absorpt_correction_T_max 0.528
_exptl_absorpt_correction_T_min 0.440
_exptl_absorpt_correction_type multi-scan
_exptl_absorpt_process_details 'ABSCOR (Higashi, 1995)'
_exptl_crystal_colour 'pale yellow'
_exptl_crystal_density_diffrn 1.882
_exptl_crystal_density_method 'not measured'
_exptl_crystal_description block
_exptl_crystal_F_000 1176
_exptl_crystal_size_max 0.33
_exptl_crystal_size_mid 0.31
_exptl_crystal_size_min 0.27
_refine_diff_density_max 0.468
_refine_diff_density_min -0.288
_refine_diff_density_rms 0.082
_refine_ls_extinction_method none
_refine_ls_goodness_of_fit_ref 1.030
_refine_ls_hydrogen_treatment mixed
_refine_ls_matrix_type full
_refine_ls_number_parameters 329
_refine_ls_number_reflns 4723
_refine_ls_number_restraints 0
_refine_ls_restrained_S_all 1.030
_refine_ls_R_factor_all 0.0376
_refine_ls_R_factor_gt 0.0285
_refine_ls_shift/su_max 0.001
_refine_ls_shift/su_mean 0.000
_refine_ls_structure_factor_coef Fsqd
_refine_ls_weighting_details 'calc w=1/[\s^2^(Fo^2^)+(0.0296P)^2^+1.6259P] where P=(Fo^2^+2Fc^2^)/3'
_refine_ls_weighting_scheme calc
_refine_ls_wR_factor_gt 0.0636
_refine_ls_wR_factor_ref 0.0669
_reflns_number_gt 4026
_reflns_number_total 4723
_reflns_threshold_expression I>2\s(I)
_cod_data_source_file b712015j.txt
_cod_data_source_block compound-5
_cod_original_cell_volume 2071.9(7)
_cod_original_sg_symbol_Hall -P2yn
_cod_original_sg_symbol_H-M P2(1)/n
_cod_database_code 7201616

loop_
_symmetry_equiv_pos_as_xyz
'x, y, z'
'-x+1/2, y+1/2, -z+1/2'
'-x, -y, -z'
'x-1/2, -y-1/2, z-1/2'

loop_
_atom_site_label
_atom_site_type_symbol
_atom_site_fract_x
_atom_site_fract_y
_atom_site_fract_z
_atom_site_U_iso_or_equiv
_atom_site_adp_type
_atom_site_occupancy
_atom_site_symmetry_multiplicity
_atom_site_calc_flag
_atom_site_refinement_flags
_atom_site_disorder_assembly
_atom_site_disorder_group
C1 C 0.2445(2) -0.07542(15) 0.11732(13) 0.0187(4) Uani 1 1 d . . .
C2 C 0.1015(2) -0.10147(14) 0.13994(14) 0.0172(4) Uani 1 1 d . . .
C3 C 0.0882(2) -0.17862(14) 0.19093(14) 0.0185(4) Uani 1 1 d . . .
H3 H 0.1650 -0.2190 0.2052 0.022 Uiso 1 1 calc R . .
C4 C -0.0400(2) -0.19545(14) 0.22070(14) 0.0185(4) Uani 1 1 d . . .
C5 C -0.0501(2) -0.26966(15) 0.28796(14) 0.0210(4) Uani 1 1 d . . .
C6 C -0.1575(2) -0.13771(14) 0.19445(14) 0.0193(4) Uani 1 1 d . . .
H6 H -0.2442 -0.1500 0.2124 0.023 Uiso 1 1 calc R . .
C7 C -0.1460(2) -0.06191(14) 0.14163(13) 0.0171(4) Uani 1 1 d . . .
C8 C -0.0158(2) -0.04377(14) 0.11544(13) 0.0174(4) Uani 1 1 d . . .
H8 H -0.0073 0.0076 0.0811 0.021 Uiso 1 1 calc R . .
C9 C -0.2668(2) 0.00559(14) 0.11850(13) 0.0174(4) Uani 1 1 d . . .
C10 C 0.9964(3) 0.21144(17) 0.08890(17) 0.0316(5) Uani 1 1 d . . .
H10 H 0.9913 0.1637 0.1283 0.038 Uiso 1 1 calc R . .
C11 C 1.1314(3) 0.24252(18) 0.07955(19) 0.0375(6) Uani 1 1 d . . .
H11 H 1.2145 0.2157 0.1119 0.045 Uiso 1 1 calc R . .
C12 C 1.1409(3) 0.31305(18) 0.02231(18) 0.0351(6) Uani 1 1 d . . .
H12 H 1.2306 0.3343 0.0150 0.042 Uiso 1 1 calc R . .
C13 C 1.0143(3) 0.35293(16) -0.02526(15) 0.0258(5) Uani 1 1 d . . .
C14 C 0.8830(3) 0.31717(15) -0.01209(15) 0.0224(4) Uani 1 1 d . . .
C15 C 0.7473(3) 0.35479(15) -0.05973(15) 0.0235(5) Uani 1 1 d . . .
C16 C 0.4997(3) 0.3463(2) -0.0891(2) 0.0397(6) Uani 1 1 d . . .
H16 H 0.4154 0.3186 -0.0796 0.048 Uiso 1 1 calc R . .
C17 C 0.4892(3) 0.4181(2) -0.1498(2) 0.0559(9) Uani 1 1 d . . .
H17 H 0.3995 0.4377 -0.1804 0.067 Uiso 1 1 calc R . .
C18 C 0.6125(3) 0.4595(2) -0.1638(2) 0.0473(8) Uani 1 1 d . . .
H18 H 0.6073 0.5084 -0.2032 0.057 Uiso 1 1 calc R . .
C19 C 0.7463(3) 0.42790(17) -0.11881(16) 0.0288(5) Uani 1 1 d . . .
C20 C 0.8828(3) 0.46698(16) -0.13040(15) 0.0276(5) Uani 1 1 d . . .
C21 C 1.0133(3) 0.43030(16) -0.08514(15) 0.0274(5) Uani 1 1 d . . .
C22 C 1.0057(3) 0.57387(18) -0.19310(17) 0.0365(6) Uani 1 1 d . . .
H22 H 1.0081 0.6236 -0.2306 0.044 Uiso 1 1 calc R . .
C23 C 1.1348(3) 0.5378(2) -0.14727(18) 0.0394(6) Uani 1 1 d . . .
H23 H 1.2205 0.5650 -0.1548 0.047 Uiso 1 1 calc R . .
C015 N 1.1418(2) 0.46651(16) -0.09347(15) 0.0350(5) Uani 1 1 d . . .
N1 N 0.8735(2) 0.24704(13) 0.04386(13) 0.0234(4) Uani 1 1 d . . .
N2 N 0.6243(2) 0.31605(13) -0.04462(13) 0.0263(4) Uani 1 1 d . . .
N3 N 0.8797(3) 0.53984(15) -0.18514(14) 0.0345(5) Uani 1 1 d . . .
O1 O 0.33079(17) -0.13595(11) 0.10704(11) 0.0255(3) Uani 1 1 d . . .
O2 O 0.26446(17) 0.01029(10) 0.11184(11) 0.0249(3) Uani 1 1 d . . .
O3 O -0.23750(18) 0.07831(11) 0.08453(12) 0.0288(4) Uani 1 1 d . . .
O4 O -0.38817(16) -0.01529(10) 0.13640(11) 0.0240(3) Uani 1 1 d . . .
O5 O -0.1411(2) -0.25741(13) 0.33657(12) 0.0349(4) Uani 1 1 d . . .
O6 O 0.03632(18) -0.33614(11) 0.29165(11) 0.0269(4) Uani 1 1 d . . .
O7 O 0.45713(18) 0.14949(12) 0.01211(12) 0.0234(3) Uani 1 1 d . . .
Zn1 Zn 0.65698(3) 0.195879(17) 0.035224(17) 0.02131(7) Uani 1 1 d . . .
Zn2 Zn 0.44612(3) 0.070389(16) 0.111267(16) 0.01887(7) Uani 1 1 d . . .
H7 H 0.449(4) 0.126(2) -0.026(2) 0.037(10) Uiso 1 1 d . . .

loop_
_atom_site_aniso_label
_atom_site_aniso_U_11
_atom_site_aniso_U_22
_atom_site_aniso_U_33
_atom_site_aniso_U_23
_atom_site_aniso_U_13
_atom_site_aniso_U_12
C1 0.0160(10) 0.0227(11) 0.0181(10) 0.0010(8) 0.0050(8) -0.0030(8)
C2 0.0170(10) 0.0163(9) 0.0199(10) -0.0025(8) 0.0071(8) -0.0013(8)
C3 0.0164(10) 0.0166(10) 0.0234(10) 0.0007(8) 0.0054(8) 0.0027(8)
C4 0.0190(10) 0.0169(10) 0.0204(10) 0.0026(8) 0.0059(8) 0.0010(8)
C5 0.0182(10) 0.0206(10) 0.0245(11) 0.0046(9) 0.0051(8) 0.0003(8)
C6 0.0167(10) 0.0183(10) 0.0250(11) 0.0029(8) 0.0093(8) 0.0001(8)
C7 0.0149(10) 0.0168(10) 0.0200(10) -0.0010(8) 0.0047(8) -0.0006(8)
C8 0.0174(10) 0.0161(9) 0.0198(10) 0.0024(8) 0.0061(8) -0.0010(8)
C9 0.0174(10) 0.0188(10) 0.0160(10) -0.0011(8) 0.0033(8) 0.0010(8)
C10 0.0316(14) 0.0238(12) 0.0384(14) 0.0032(10) 0.0043(11) 0.0005(10)
C11 0.0250(13) 0.0322(14) 0.0529(17) 0.0064(12) 0.0011(11) 0.0054(11)
C12 0.0242(13) 0.0362(14) 0.0469(15) 0.0014(12) 0.0120(11) -0.0019(11)
C13 0.0257(12) 0.0254(12) 0.0283(12) -0.0019(9) 0.0100(9) -0.0032(9)
C14 0.0255(12) 0.0181(10) 0.0253(11) -0.0024(8) 0.0090(9) -0.0016(9)
C15 0.0263(12) 0.0200(11) 0.0259(11) -0.0016(9) 0.0095(9) -0.0017(9)
C16 0.0236(13) 0.0435(16) 0.0539(17) 0.0157(13) 0.0124(12) 0.0017(12)
C17 0.0311(16) 0.066(2) 0.070(2) 0.0367(18) 0.0070(15) 0.0108(15)
C18 0.0401(16) 0.0507(18) 0.0499(18) 0.0287(14) 0.0054(13) 0.0005(14)
C19 0.0317(13) 0.0271(12) 0.0285(12) 0.0036(10) 0.0081(10) -0.0004(10)
C20 0.0353(14) 0.0264(12) 0.0232(11) -0.0015(9) 0.0109(10) -0.0072(10)
C21 0.0306(13) 0.0289(12) 0.0252(12) -0.0041(10) 0.0118(10) -0.0076(10)
C22 0.0511(17) 0.0323(13) 0.0295(13) 0.0031(11) 0.0160(12) -0.0114(12)
C23 0.0426(16) 0.0420(15) 0.0383(15) 0.0018(12) 0.0198(12) -0.0152(13)
C015 0.0330(12) 0.0379(12) 0.0368(12) 0.0010(10) 0.0135(10) -0.0103(10)
N1 0.0235(10) 0.0184(9) 0.0289(10) 0.0004(8) 0.0067(8) -0.0013(7)
N2 0.0246(10) 0.0221(10) 0.0344(11) 0.0039(8) 0.0111(8) 0.0002(8)
N3 0.0452(14) 0.0319(11) 0.0281(11) 0.0060(9) 0.0113(10) -0.0060(10)
O1 0.0195(8) 0.0266(8) 0.0332(9) -0.0007(7) 0.0116(7) 0.0037(7)
O2 0.0165(8) 0.0197(8) 0.0399(9) 0.0023(7) 0.0091(7) -0.0039(6)
O3 0.0199(8) 0.0205(8) 0.0480(10) 0.0121(7) 0.0114(7) 0.0033(6)
O4 0.0166(8) 0.0211(8) 0.0364(9) 0.0064(7) 0.0104(6) 0.0026(6)
O5 0.0303(10) 0.0420(10) 0.0377(10) 0.0197(8) 0.0200(8) 0.0113(8)
O6 0.0302(9) 0.0220(8) 0.0304(9) 0.0080(7) 0.0108(7) 0.0069(7)
O7 0.0214(8) 0.0259(9) 0.0237(9) 0.0002(7) 0.0060(7) -0.0024(7)
Zn1 0.01837(13) 0.01700(13) 0.03072(15) 0.00360(10) 0.01013(10) 0.00033(10)
Zn2 0.01531(12) 0.01642(12) 0.02650(14) -0.00114(10) 0.00807(9) -0.00117(9)

loop_
_atom_type_symbol
_atom_type_description
_atom_type_scat_dispersion_real
_atom_type_scat_dispersion_imag
_atom_type_scat_source
C C 0.0033 0.0016 'International Tables Vol C Tables 4.2.6.8 and 6.1.1.4'
H H 0.0000 0.0000 'International Tables Vol C Tables 4.2.6.8 and 6.1.1.4'
N N 0.0061 0.0033 'International Tables Vol C Tables 4.2.6.8 and 6.1.1.4'
O O 0.0106 0.0060 'International Tables Vol C Tables 4.2.6.8 and 6.1.1.4'
Zn Zn 0.2839 1.4301 'International Tables Vol C Tables 4.2.6.8 and 6.1.1.4'

loop_
_geom_angle_atom_site_label_1
_geom_angle_atom_site_label_2
_geom_angle_atom_site_label_3
_geom_angle
_geom_angle_site_symmetry_1
_geom_angle_site_symmetry_3
_geom_angle_publ_flag
O1 C1 O2 126.2(2) . . ?
O1 C1 C2 119.25(19) . . ?
O2 C1 C2 114.51(18) . . ?
C8 C2 C3 119.53(19) . . ?
C8 C2 C1 119.27(18) . . ?
C3 C2 C1 121.01(19) . . ?
C2 C3 C4 120.18(19) . . ?
C2 C3 H3 119.9 . . ?
C4 C3 H3 119.9 . . ?
C6 C4 C3 119.55(19) . . ?
C6 C4 C5 118.82(19) . . ?
C3 C4 C5 121.37(19) . . ?
O5 C5 O6 126.5(2) . . ?
O5 C5 C4 115.96(19) . . ?
O6 C5 C4 117.47(19) . . ?
C7 C6 C4 120.43(19) . . ?
C7 C6 H6 119.8 . . ?
C4 C6 H6 119.8 . . ?
C6 C7 C8 119.46(19) . . ?
C6 C7 C9 121.57(18) . . ?
C8 C7 C9 118.76(18) . . ?
C2 C8 C7 120.75(19) . . ?
C2 C8 H8 119.6 . . ?
C7 C8 H8 119.6 . . ?
O3 C9 O4 125.6(2) . . ?
O3 C9 C7 116.41(19) . . ?
O4 C9 C7 117.95(18) . . ?
N1 C10 C11 123.0(2) . . ?
N1 C10 H10 118.5 . . ?
C11 C10 H10 118.5 . . ?
C12 C11 C10 119.3(2) . . ?
C12 C11 H11 120.3 . . ?
C10 C11 H11 120.3 . . ?
C11 C12 C13 119.4(2) . . ?
C11 C12 H12 120.3 . . ?
C13 C12 H12 120.3 . . ?
C14 C13 C12 117.5(2) . . ?
C14 C13 C21 119.0(2) . . ?
C12 C13 C21 123.5(2) . . ?
N1 C14 C13 123.1(2) . . ?
N1 C14 C15 116.4(2) . . ?
C13 C14 C15 120.5(2) . . ?
N2 C15 C19 122.2(2) . . ?
N2 C15 C14 117.3(2) . . ?
C19 C15 C14 120.5(2) . . ?
N2 C16 C17 122.6(3) . . ?
N2 C16 H16 118.7 . . ?
C17 C16 H16 118.7 . . ?
C18 C17 C16 119.1(3) . . ?
C18 C17 H17 120.4 . . ?
C16 C17 H17 120.4 . . ?
C17 C18 C19 119.6(3) . . ?
C17 C18 H18 120.2 . . ?
C19 C18 H18 120.2 . . ?
C18 C19 C15 117.6(2) . . ?
C18 C19 C20 123.4(2) . . ?
C15 C19 C20 119.1(2) . . ?
N3 C20 C21 121.3(2) . . ?
N3 C20 C19 118.2(2) . . ?
C21 C20 C19 120.4(2) . . ?
C015 C21 C20 121.6(2) . . ?
C015 C21 C13 117.9(2) . . ?
C20 C21 C13 120.5(2) . . ?
N3 C22 C23 122.1(2) . . ?
N3 C22 H22 119.0 . . ?
C23 C22 H22 119.0 . . ?
C015 C23 C22 123.2(2) . . ?
C015 C23 H23 118.4 . . ?
C22 C23 H23 118.4 . . ?
C23 C015 C21 115.5(2) . . ?
C10 N1 C14 117.7(2) . . ?
C10 N1 Zn1 127.92(16) . . ?
C14 N1 Zn1 113.87(15) . . ?
C16 N2 C15 118.9(2) . . ?
C16 N2 Zn1 126.11(17) . . ?
C15 N2 Zn1 114.23(16) . . ?
C22 N3 C20 116.4(2) . . ?
C1 O1 Zn1 122.31(14) . 3_655 ?
C1 O2 Zn2 126.34(14) . . ?
C9 O3 Zn1 137.83(15) . 1_455 ?
C9 O4 Zn2 121.18(14) . 1_455 ?
C5 O5 Zn1 133.08(15) . 2_545 ?
C5 O6 Zn2 121.49(14) . 2_545 ?
Zn2 O7 Zn1 105.29(9) . . ?
Zn2 O7 H7 110(3) . . ?
Zn1 O7 H7 106(3) . . ?
O7 Zn1 O3 98.89(7) . 1_655 ?
O7 Zn1 O5 92.32(8) . 2 ?
O3 Zn1 O5 92.97(8) 1_655 2 ?
O7 Zn1 N2 98.97(8) . . ?
O3 Zn1 N2 155.21(7) 1_655 . ?
O5 Zn1 N2 103.33(8) 2 . ?
O7 Zn1 N1 173.35(7) . . ?
O3 Zn1 N1 83.31(7) 1_655 . ?
O5 Zn1 N1 93.83(7) 2 . ?
N2 Zn1 N1 77.16(8) . . ?
O7 Zn1 O1 85.57(7) . 3_655 ?
O3 Zn1 O1 85.15(7) 1_655 3_655 ?
O5 Zn1 O1 176.92(6) 2 3_655 ?
N2 Zn1 O1 79.24(7) . 3_655 ?
N1 Zn1 O1 88.38(7) . 3_655 ?
O7 Zn1 Zn2 36.78(5) . . ?
O3 Zn1 Zn2 70.52(5) 1_655 . ?
O5 Zn1 Zn2 71.38(5) 2 . ?
N2 Zn1 Zn2 132.28(6) . . ?
N1 Zn1 Zn2 148.70(5) . . ?
O1 Zn1 Zn2 105.66(4) 3_655 . ?
O7 Zn2 O2 117.55(7) . . ?
O7 Zn2 O4 111.92(7) . 1_655 ?
O2 Zn2 O4 112.19(7) . 1_655 ?
O7 Zn2 O6 98.96(8) . 2 ?
O2 Zn2 O6 104.90(7) . 2 ?
O4 Zn2 O6 110.04(7) 1_655 2 ?
O7 Zn2 Zn1 37.93(5) . . ?
O2 Zn2 Zn1 155.47(5) . . ?
O4 Zn2 Zn1 84.77(5) 1_655 . ?
O6 Zn2 Zn1 84.27(5) 2 . ?

loop_
_geom_bond_atom_site_label_1
_geom_bond_atom_site_label_2
_geom_bond_distance
_geom_bond_site_symmetry_2
_geom_bond_publ_flag
C1 O1 1.236(3) . ?
C1 O2 1.278(3) . ?
C1 C2 1.507(3) . ?
C2 C8 1.388(3) . ?
C2 C3 1.393(3) . ?
C3 C4 1.395(3) . ?
C3 H3 0.9300 . ?
C4 C6 1.393(3) . ?
C4 C5 1.511(3) . ?
C5 O5 1.251(3) . ?
C5 O6 1.267(3) . ?
C6 C7 1.390(3) . ?
C6 H6 0.9300 . ?
C7 C8 1.390(3) . ?
C7 C9 1.502(3) . ?
C8 H8 0.9300 . ?
C9 O3 1.241(3) . ?
C9 O4 1.266(3) . ?
C10 N1 1.336(3) . ?
C10 C11 1.388(4) . ?
C10 H10 0.9300 . ?
C11 C12 1.368(4) . ?
C11 H11 0.9300 . ?
C12 C13 1.401(4) . ?
C12 H12 0.9300 . ?
C13 C14 1.397(3) . ?
C13 C21 1.455(3) . ?
C14 N1 1.350(3) . ?
C14 C15 1.454(3) . ?
C15 N2 1.353(3) . ?
C15 C19 1.399(3) . ?
C16 N2 1.316(3) . ?
C16 C17 1.393(4) . ?
C16 H16 0.9300 . ?
C17 C18 1.367(4) . ?
C17 H17 0.9300 . ?
C18 C19 1.396(4) . ?
C18 H18 0.9300 . ?
C19 C20 1.453(3) . ?
C20 N3 1.353(3) . ?
C20 C21 1.399(4) . ?
C21 C015 1.354(3) . ?
C22 N3 1.318(3) . ?
C22 C23 1.388(4) . ?
C22 H22 0.9300 . ?
C23 C015 1.322(4) . ?
C23 H23 0.9300 . ?
N1 Zn1 2.159(2) . ?
N2 Zn1 2.131(2) . ?
O1 Zn1 2.3604(16) 3_655 ?
O2 Zn2 1.9318(15) . ?
O3 Zn1 2.0614(16) 1_455 ?
O4 Zn2 1.9875(16) 1_455 ?
O5 Zn1 2.1006(17) 2_545 ?
O6 Zn2 1.9999(16) 2_545 ?
O7 Zn2 1.9230(17) . ?
O7 Zn1 1.9742(17) . ?
O7 H7 0.67(3) . ?
Zn1 O3 2.0614(16) 1_655 ?
Zn1 O5 2.1006(17) 2 ?
Zn1 O1 2.3604(16) 3_655 ?
Zn1 Zn2 3.0980(6) . ?
Zn2 O4 1.9875(16) 1_655 ?
Zn2 O6 1.9999(16) 2 ?
